data_7240834
loop_
_publ_author_name
'Junaid, Ahmad'
'Lim, Felicia Phei Lin'
'Tiekink, Edward R. T.'
'Dolzhenko, Anton V.'

_publ_section_title
;
 Design, synthesis, and biological evaluation of new
 6,N2-diaryl-1,3,5-triazine-2,4-diamines as anticancer agents selectively
 targeting triple negative breast cancer cells
;
_journal_issue 43
_journal_name_full 'RSC Advances'
_journal_page_first 25517
_journal_page_last 25528
_journal_paper_doi 10.1039/D0RA04970K
_journal_volume 10
_journal_year 2020
_chemical_formula_moiety 'C19 H18 F3 N5 O4'
_chemical_formula_sum 'C19 H18 F3 N5 O4'
_chemical_formula_weight 437.38
_space_group_crystal_system triclinic
_space_group_IT_number 2
_space_group_name_Hall '-P 1'
_space_group_name_H-M_alt 'P -1'
_atom_sites_solution_hydrogens mixed
_atom_sites_solution_primary direct
_atom_sites_solution_secondary difmap
_audit_creation_method SHELXL-2018/3
_audit_update_record
;
2019-06-18 deposited with the CCDC.	2020-06-29 downloaded from the CCDC.
;
_cell_angle_alpha 104.412(2)
_cell_angle_beta 99.253(2)
_cell_angle_gamma 108.517(2)
_cell_formula_units_Z 2
_cell_length_a 7.2212(2)
_cell_length_b 10.9597(3)
_cell_length_c 13.4202(3)
_cell_measurement_reflns_used 13071
_cell_measurement_temperature 100(2)
_cell_measurement_theta_max 76.2730
_cell_measurement_theta_min 3.4960
_cell_volume 941.58(5)
_computing_cell_refinement 'CrysAlisPro (Rigaku OD, 2017)'
_computing_data_collection 'CrysAlisPro (Rigaku OD, 2017)'
_computing_data_reduction 'CrysAlisPro (Rigaku OD, 2017)'
_computing_molecular_graphics 'ORTEP-3 for Windows (Farrugia, 2012)'
_computing_publication_material 'SHELXL-2018/3 (Sheldrick, 2015)'
_computing_structure_refinement 'SHELXL-2018/3 (Sheldrick, 2015)'
_computing_structure_solution 'SHELXS-97 (Sheldrick, 2008)'
_diffrn_ambient_temperature 100(2)
_diffrn_detector_area_resol_mean 5.2558
_diffrn_measured_fraction_theta_full 1.000
_diffrn_measured_fraction_theta_max 1.000
_diffrn_measurement_device_type 'XtaLAB Synergy, Dualflex, AtlasS2'
_diffrn_measurement_method '\w scans'
_diffrn_radiation_type CuK\a
_diffrn_radiation_wavelength 1.54184
_diffrn_reflns_av_R_equivalents 0.0300
_diffrn_reflns_av_unetI/netI 0.0163
_diffrn_reflns_Laue_measured_fraction_full 1.000
_diffrn_reflns_Laue_measured_fraction_max 1.000
_diffrn_reflns_limit_h_max 8
_diffrn_reflns_limit_h_min -8
_diffrn_reflns_limit_k_max 11
_diffrn_reflns_limit_k_min -13
_diffrn_reflns_limit_l_max 16
_diffrn_reflns_limit_l_min -16
_diffrn_reflns_number 22208
_diffrn_reflns_point_group_measured_fraction_full 1.000
_diffrn_reflns_point_group_measured_fraction_max 1.000
_diffrn_reflns_theta_full 67.073
_diffrn_reflns_theta_max 67.073
_diffrn_reflns_theta_min 3.523
_diffrn_source 'micro-focus sealed X-ray tube'
_exptl_absorpt_coefficient_mu 1.125
_exptl_absorpt_correction_T_max 0.669
_exptl_absorpt_correction_T_min 0.232
_exptl_absorpt_correction_type gaussian
_exptl_absorpt_process_details 'CrysAlisPro (Rigaku OD, 2017)'
_exptl_crystal_colour colourless
_exptl_crystal_density_diffrn 1.543
_exptl_crystal_description prism
_exptl_crystal_F_000 452
_exptl_crystal_size_max 0.125
_exptl_crystal_size_mid 0.091
_exptl_crystal_size_min 0.054
_refine_diff_density_max 1.731
_refine_diff_density_min -0.623
_refine_diff_density_rms 0.080
_refine_ls_extinction_method none
_refine_ls_goodness_of_fit_ref 1.049
_refine_ls_hydrogen_treatment mixed
_refine_ls_matrix_type full
_refine_ls_number_parameters 292
_refine_ls_number_reflns 3357
_refine_ls_number_restraints 3
_refine_ls_restrained_S_all 1.049
_refine_ls_R_factor_all 0.0629
_refine_ls_R_factor_gt 0.0591
_refine_ls_shift/su_max 0.000
_refine_ls_shift/su_mean 0.000
_refine_ls_structure_factor_coef Fsqd
_refine_ls_weighting_details 'w=1/[\s^2^(Fo^2^)+(0.1035P)^2^+1.1788P] where P=(Fo^2^+2Fc^2^)/3'
_refine_ls_weighting_scheme calc
_refine_ls_wR_factor_gt 0.1719
_refine_ls_wR_factor_ref 0.1764
_reflns_Friedel_coverage 0.000
_reflns_number_gt 3044
_reflns_number_total 3357
_reflns_threshold_expression 'I > 2\s(I)'
_cod_data_source_file d0ra04970k3.cif
_cod_data_source_block shelx
_cod_depositor_comments 'Adding full bibliography for 7240834.cif.'
_cod_original_cell_volume 941.57(4)
_cod_database_code 7240834
_shelx_shelxl_version_number 2018/3
_shelx_space_group_comment
;
The symmetry employed for this shelxl refinement is uniquely defined
by the following loop, which should always be used as a source of
symmetry information in preference to the above space-group names.
They are only intended as comments.
;
_shelx_estimated_absorpt_t_min 0.872
_shelx_estimated_absorpt_t_max 0.942

loop_
_space_group_symop_operation_xyz
'x, y, z'
'-x, -y, -z'

loop_
_atom_site_label
_atom_site_type_symbol
_atom_site_fract_x
_atom_site_fract_y
_atom_site_fract_z
_atom_site_U_iso_or_equiv
_atom_site_adp_type
_atom_site_occupancy
_atom_site_site_symmetry_order
_atom_site_calc_flag
_atom_site_refinement_flags_posn
_atom_site_refinement_flags_adp
_atom_site_refinement_flags_occupancy
_atom_site_disorder_assembly
_atom_site_disorder_group
F1 F 0.3103(4) 0.1435(2) -0.17278(16) 0.0598(6) Uani 1 1 d . . . . .
F2 F 0.1779(4) -0.05955(19) -0.17066(15) 0.0638(6) Uani 1 1 d . . . . .
F3 F 0.4675(3) 0.0820(2) -0.06268(16) 0.0595(6) Uani 1 1 d . . . . .
O1 O 0.7523(2) 0.13811(15) 0.52670(12) 0.0195(4) Uani 1 1 d . . . . .
O2 O 0.9557(2) 0.23143(16) 0.73220(13) 0.0210(4) Uani 1 1 d . . . . .
O3 O 1.0869(2) 0.49518(16) 0.84574(13) 0.0219(4) Uani 1 1 d . . . . .
O4 O 0.1716(3) 0.10077(19) -0.04204(14) 0.0379(5) Uani 1 1 d . . . . .
N1 N 0.6838(3) 0.54545(18) 0.43247(15) 0.0166(4) Uani 1 1 d . . . . .
N2 N 0.7191(3) 0.77271(18) 0.44012(15) 0.0184(4) Uani 1 1 d . . . . .
N3 N 0.8713(3) 0.72872(18) 0.59236(15) 0.0175(4) Uani 1 1 d . . . . .
N4 N 0.8957(3) 0.94369(19) 0.59860(16) 0.0218(4) Uani 1 1 d D . . . .
H1N H 0.976(4) 0.970(3) 0.6628(12) 0.026 Uiso 1 1 d D U . . .
H2N H 0.873(4) 1.005(2) 0.572(2) 0.026 Uiso 1 1 d D U . . .
N5 N 0.5481(3) 0.59827(19) 0.28611(15) 0.0199(4) Uani 1 1 d D . . . .
H3N H 0.546(4) 0.667(2) 0.264(2) 0.024 Uiso 1 1 d D U . . .
C1 C 0.7955(3) 0.5981(2) 0.53370(17) 0.0156(5) Uani 1 1 d . . . . .
C2 C 0.6536(3) 0.6383(2) 0.39033(18) 0.0168(5) Uani 1 1 d . . . . .
C3 C 0.8263(3) 0.8117(2) 0.54106(18) 0.0177(5) Uani 1 1 d . . . . .
C4 C 0.8392(3) 0.5014(2) 0.58558(18) 0.0158(5) Uani 1 1 d . . . . .
C5 C 0.7707(3) 0.3641(2) 0.52748(17) 0.0161(5) Uani 1 1 d . . . . .
H5 H 0.697643 0.332025 0.454655 0.019 Uiso 1 1 calc R U . . .
C6 C 0.8102(3) 0.2747(2) 0.57676(18) 0.0165(5) Uani 1 1 d . . . . .
C7 C 0.9156(3) 0.3215(2) 0.68420(18) 0.0174(5) Uani 1 1 d . . . . .
C8 C 0.9857(3) 0.4599(2) 0.74164(18) 0.0179(5) Uani 1 1 d . . . . .
C9 C 0.9484(3) 0.5501(2) 0.69220(18) 0.0168(5) Uani 1 1 d . . . . .
H9 H 0.997027 0.644324 0.730740 0.020 Uiso 1 1 calc R U . . .
C10 C 0.6426(3) 0.0851(2) 0.41675(19) 0.0215(5) Uani 1 1 d . . . . .
H10A H 0.515128 0.100189 0.409311 0.032 Uiso 1 1 calc R U . . .
H10B H 0.613800 -0.012567 0.390091 0.032 Uiso 1 1 calc R U . . .
H10C H 0.723735 0.131253 0.375543 0.032 Uiso 1 1 calc R U . . .
C11 C 0.8178(4) 0.1916(2) 0.79419(19) 0.0245(5) Uani 1 1 d . . . . .
H11A H 0.826513 0.272171 0.849630 0.037 Uiso 1 1 calc R U . . .
H11B H 0.852814 0.129025 0.827547 0.037 Uiso 1 1 calc R U . . .
H11C H 0.679669 0.146188 0.747891 0.037 Uiso 1 1 calc R U . . .
C12 C 1.1669(4) 0.6367(2) 0.90513(19) 0.0243(5) Uani 1 1 d . . . . .
H12A H 1.259839 0.686901 0.870588 0.036 Uiso 1 1 calc R U . . .
H12B H 1.239902 0.650709 0.977762 0.036 Uiso 1 1 calc R U . . .
H12C H 1.055843 0.669568 0.907778 0.036 Uiso 1 1 calc R U . . .
C13 C 0.4559(3) 0.4705(2) 0.20805(18) 0.0189(5) Uani 1 1 d . . . . .
C14 C 0.3857(3) 0.4683(3) 0.1041(2) 0.0239(5) Uani 1 1 d . . . . .
H14 H 0.402939 0.551658 0.090515 0.029 Uiso 1 1 calc R U . . .
C15 C 0.2917(3) 0.3477(3) 0.02050(19) 0.0249(5) Uani 1 1 d . . . . .
H15 H 0.243682 0.347485 -0.049751 0.030 Uiso 1 1 calc R U . . .
C16 C 0.2693(4) 0.2277(3) 0.04178(19) 0.0261(5) Uani 1 1 d . . . . .
C17 C 0.3311(4) 0.2257(2) 0.1438(2) 0.0270(5) Uani 1 1 d . . . . .
H17 H 0.310097 0.141504 0.156661 0.032 Uiso 1 1 calc R U . . .
C18 C 0.4239(4) 0.3467(2) 0.22772(19) 0.0234(5) Uani 1 1 d . . . . .
H18 H 0.465631 0.345649 0.298230 0.028 Uiso 1 1 calc R U . . .
C19 C 0.2855(5) 0.0671(3) -0.1078(2) 0.0439(8) Uani 1 1 d . . . . .

loop_
_atom_site_aniso_label
_atom_site_aniso_U_11
_atom_site_aniso_U_22
_atom_site_aniso_U_33
_atom_site_aniso_U_23
_atom_site_aniso_U_13
_atom_site_aniso_U_12
F1 0.0930(16) 0.0631(13) 0.0493(12) 0.0305(10) 0.0370(11) 0.0442(12)
F2 0.0967(17) 0.0325(10) 0.0321(10) -0.0081(8) 0.0111(10) 0.0021(10)
F3 0.0646(13) 0.0576(12) 0.0490(12) -0.0040(9) 0.0057(10) 0.0343(10)
O1 0.0264(8) 0.0117(7) 0.0205(8) 0.0049(6) 0.0037(6) 0.0086(6)
O2 0.0278(8) 0.0205(8) 0.0231(8) 0.0134(7) 0.0090(7) 0.0140(7)
O3 0.0294(9) 0.0196(8) 0.0167(8) 0.0058(6) 0.0015(6) 0.0114(7)
O4 0.0426(11) 0.0292(10) 0.0207(9) 0.0002(8) 0.0047(8) -0.0062(8)
N1 0.0188(9) 0.0161(9) 0.0186(10) 0.0076(7) 0.0063(7) 0.0091(7)
N2 0.0207(9) 0.0154(9) 0.0222(10) 0.0082(8) 0.0058(8) 0.0089(8)
N3 0.0212(9) 0.0140(9) 0.0197(10) 0.0064(7) 0.0065(8) 0.0087(7)
N4 0.0296(10) 0.0134(9) 0.0234(10) 0.0062(8) 0.0031(8) 0.0108(8)
N5 0.0253(10) 0.0180(10) 0.0201(10) 0.0101(8) 0.0050(8) 0.0103(8)
C1 0.0163(10) 0.0158(10) 0.0183(11) 0.0064(8) 0.0085(8) 0.0080(8)
C2 0.0161(10) 0.0182(11) 0.0206(11) 0.0086(9) 0.0080(9) 0.0088(8)
C3 0.0183(10) 0.0156(10) 0.0232(11) 0.0077(9) 0.0094(9) 0.0086(8)
C4 0.0163(10) 0.0158(11) 0.0197(11) 0.0080(9) 0.0078(8) 0.0081(8)
C5 0.0164(10) 0.0163(11) 0.0175(11) 0.0065(9) 0.0054(8) 0.0072(8)
C6 0.0180(10) 0.0133(10) 0.0199(11) 0.0057(9) 0.0070(9) 0.0067(8)
C7 0.0204(10) 0.0173(11) 0.0213(11) 0.0104(9) 0.0086(9) 0.0111(9)
C8 0.0177(10) 0.0207(11) 0.0169(11) 0.0057(9) 0.0050(8) 0.0091(9)
C9 0.0182(10) 0.0134(10) 0.0197(11) 0.0047(9) 0.0062(8) 0.0070(8)
C10 0.0236(11) 0.0151(10) 0.0220(12) 0.0030(9) 0.0007(9) 0.0070(9)
C11 0.0296(12) 0.0232(12) 0.0235(12) 0.0131(10) 0.0079(10) 0.0087(10)
C12 0.0291(12) 0.0228(12) 0.0174(11) 0.0017(9) 0.0007(9) 0.0115(10)
C13 0.0178(10) 0.0212(11) 0.0185(11) 0.0059(9) 0.0060(9) 0.0080(9)
C14 0.0214(11) 0.0270(12) 0.0257(13) 0.0136(10) 0.0055(9) 0.0085(9)
C15 0.0219(11) 0.0316(13) 0.0193(12) 0.0097(10) 0.0034(9) 0.0073(10)
C16 0.0258(12) 0.0248(12) 0.0192(12) 0.0029(10) 0.0048(9) 0.0024(10)
C17 0.0342(13) 0.0198(12) 0.0236(13) 0.0071(10) 0.0072(10) 0.0056(10)
C18 0.0285(12) 0.0221(12) 0.0193(12) 0.0081(9) 0.0065(9) 0.0080(10)
C19 0.066(2) 0.0361(16) 0.0231(14) -0.0031(12) -0.0083(13) 0.0293(15)

loop_
_atom_type_symbol
_atom_type_description
_atom_type_scat_dispersion_real
_atom_type_scat_dispersion_imag
_atom_type_scat_source
C C 0.0181 0.0091 'International Tables Vol C Tables 4.2.6.8 and 6.1.1.4'
H H 0.0000 0.0000 'International Tables Vol C Tables 4.2.6.8 and 6.1.1.4'
F F 0.0727 0.0534 'International Tables Vol C Tables 4.2.6.8 and 6.1.1.4'
N N 0.0311 0.0180 'International Tables Vol C Tables 4.2.6.8 and 6.1.1.4'
O O 0.0492 0.0322 'International Tables Vol C Tables 4.2.6.8 and 6.1.1.4'

loop_
_geom_angle_atom_site_label_1
_geom_angle_atom_site_label_2
_geom_angle_atom_site_label_3
_geom_angle
_geom_angle_site_symmetry_1
_geom_angle_site_symmetry_3
_geom_angle_publ_flag
C6 O1 C10 117.56(16) . . ?
C7 O2 C11 112.18(16) . . ?
C8 O3 C12 116.35(17) . . ?
C19 O4 C16 115.8(2) . . ?
C1 N1 C2 113.68(19) . . ?
C3 N2 C2 113.67(18) . . ?
C1 N3 C3 114.26(19) . . ?
C3 N4 H1N 118.1(19) . . ?
C3 N4 H2N 122.3(19) . . ?
H1N N4 H2N 119(3) . . ?
C2 N5 C13 131.85(18) . . ?
C2 N5 H3N 113.0(19) . . ?
C13 N5 H3N 115.0(18) . . ?
N3 C1 N1 126.18(19) . . ?
N3 C1 C4 116.93(19) . . ?
N1 C1 C4 116.89(19) . . ?
N2 C2 N1 126.6(2) . . ?
N2 C2 N5 113.89(19) . . ?
N1 C2 N5 119.5(2) . . ?
N2 C3 N4 118.48(19) . . ?
N2 C3 N3 125.6(2) . . ?
N4 C3 N3 115.9(2) . . ?
C5 C4 C9 120.9(2) . . ?
C5 C4 C1 119.8(2) . . ?
C9 C4 C1 119.3(2) . . ?
C6 C5 C4 119.4(2) . . ?
C6 C5 H5 120.3 . . ?
C4 C5 H5 120.3 . . ?
O1 C6 C5 124.2(2) . . ?
O1 C6 C7 115.47(18) . . ?
C5 C6 C7 120.3(2) . . ?
O2 C7 C8 120.4(2) . . ?
O2 C7 C6 119.79(19) . . ?
C8 C7 C6 119.82(19) . . ?
O3 C8 C9 124.8(2) . . ?
O3 C8 C7 115.24(19) . . ?
C9 C8 C7 120.0(2) . . ?
C8 C9 C4 119.5(2) . . ?
C8 C9 H9 120.2 . . ?
C4 C9 H9 120.2 . . ?
O1 C10 H10A 109.5 . . ?
O1 C10 H10B 109.5 . . ?
H10A C10 H10B 109.5 . . ?
O1 C10 H10C 109.5 . . ?
H10A C10 H10C 109.5 . . ?
H10B C10 H10C 109.5 . . ?
O2 C11 H11A 109.5 . . ?
O2 C11 H11B 109.5 . . ?
H11A C11 H11B 109.5 . . ?
O2 C11 H11C 109.5 . . ?
H11A C11 H11C 109.5 . . ?
H11B C11 H11C 109.5 . . ?
O3 C12 H12A 109.5 . . ?
O3 C12 H12B 109.5 . . ?
H12A C12 H12B 109.5 . . ?
O3 C12 H12C 109.5 . . ?
H12A C12 H12C 109.5 . . ?
H12B C12 H12C 109.5 . . ?
N5 C13 C18 124.7(2) . . ?
N5 C13 C14 116.7(2) . . ?
C18 C13 C14 118.6(2) . . ?
C15 C14 C13 121.7(2) . . ?
C15 C14 H14 119.2 . . ?
C13 C14 H14 119.2 . . ?
C14 C15 C16 118.3(2) . . ?
C14 C15 H15 120.9 . . ?
C16 C15 H15 120.9 . . ?
C17 C16 C15 121.6(2) . . ?
C17 C16 O4 118.2(2) . . ?
C15 C16 O4 120.1(2) . . ?
C16 C17 C18 119.9(2) . . ?
C16 C17 H17 120.0 . . ?
C18 C17 H17 120.0 . . ?
C17 C18 C13 119.7(2) . . ?
C17 C18 H18 120.1 . . ?
C13 C18 H18 120.1 . . ?
F3 C19 F2 111.9(3) . . ?
F3 C19 F1 104.6(3) . . ?
F2 C19 F1 105.9(2) . . ?
F3 C19 O4 116.8(2) . . ?
F2 C19 O4 106.3(3) . . ?
F1 C19 O4 110.9(2) . . ?

loop_
_geom_bond_atom_site_label_1
_geom_bond_atom_site_label_2
_geom_bond_distance
_geom_bond_site_symmetry_2
_geom_bond_publ_flag
F1 C19 1.346(4) . ?
F2 C19 1.328(3) . ?
F3 C19 1.296(4) . ?
O1 C6 1.370(3) . ?
O1 C10 1.431(3) . ?
O2 C7 1.383(3) . ?
O2 C11 1.430(3) . ?
O3 C8 1.363(3) . ?
O3 C12 1.429(3) . ?
O4 C19 1.363(4) . ?
O4 C16 1.428(3) . ?
N1 C1 1.338(3) . ?
N1 C2 1.338(3) . ?
N2 C3 1.335(3) . ?
N2 C2 1.344(3) . ?
N3 C1 1.331(3) . ?
N3 C3 1.354(3) . ?
N4 C3 1.341(3) . ?
N4 H1N 0.879(10) . ?
N4 H2N 0.876(10) . ?
N5 C2 1.367(3) . ?
N5 C13 1.398(3) . ?
N5 H3N 0.884(10) . ?
C1 C4 1.489(3) . ?
C4 C5 1.391(3) . ?
C4 C9 1.394(3) . ?
C5 C6 1.386(3) . ?
C5 H5 0.9500 . ?
C6 C7 1.397(3) . ?
C7 C8 1.399(3) . ?
C8 C9 1.388(3) . ?
C9 H9 0.9500 . ?
C10 H10A 0.9800 . ?
C10 H10B 0.9800 . ?
C10 H10C 0.9800 . ?
C11 H11A 0.9800 . ?
C11 H11B 0.9800 . ?
C11 H11C 0.9800 . ?
C12 H12A 0.9800 . ?
C12 H12B 0.9800 . ?
C12 H12C 0.9800 . ?
C13 C18 1.401(3) . ?
C13 C14 1.396(3) . ?
C14 C15 1.383(4) . ?
C14 H14 0.9500 . ?
C15 C16 1.380(4) . ?
C15 H15 0.9500 . ?
C16 C17 1.378(4) . ?
C17 C18 1.388(3) . ?
C17 H17 0.9500 . ?
C18 H18 0.9500 . ?

loop_
_geom_torsion_atom_site_label_1
_geom_torsion_atom_site_label_2
_geom_torsion_atom_site_label_3
_geom_torsion_atom_site_label_4
_geom_torsion
_geom_torsion_site_symmetry_1
_geom_torsion_site_symmetry_2
_geom_torsion_site_symmetry_3
_geom_torsion_site_symmetry_4
_geom_torsion_publ_flag
C3 N3 C1 N1 0.1(3) . . . . ?
C3 N3 C1 C4 -179.86(17) . . . . ?
C2 N1 C1 N3 1.2(3) . . . . ?
C2 N1 C1 C4 -178.87(17) . . . . ?
C3 N2 C2 N1 0.9(3) . . . . ?
C3 N2 C2 N5 -178.43(17) . . . . ?
C1 N1 C2 N2 -1.7(3) . . . . ?
C1 N1 C2 N5 177.59(18) . . . . ?
C13 N5 C2 N2 -179.9(2) . . . . ?
C13 N5 C2 N1 0.7(3) . . . . ?
C2 N2 C3 N4 -178.81(18) . . . . ?
C2 N2 C3 N3 0.6(3) . . . . ?
C1 N3 C3 N2 -1.1(3) . . . . ?
C1 N3 C3 N4 178.35(18) . . . . ?
N3 C1 C4 C5 -177.65(18) . . . . ?
N1 C1 C4 C5 2.4(3) . . . . ?
N3 C1 C4 C9 2.4(3) . . . . ?
N1 C1 C4 C9 -177.60(18) . . . . ?
C9 C4 C5 C6 0.7(3) . . . . ?
C1 C4 C5 C6 -179.30(18) . . . . ?
C10 O1 C6 C5 -0.6(3) . . . . ?
C10 O1 C6 C7 179.57(18) . . . . ?
C4 C5 C6 O1 -179.06(18) . . . . ?
C4 C5 C6 C7 0.7(3) . . . . ?
C11 O2 C7 C8 81.7(2) . . . . ?
C11 O2 C7 C6 -100.4(2) . . . . ?
O1 C6 C7 O2 0.4(3) . . . . ?
C5 C6 C7 O2 -179.40(18) . . . . ?
O1 C6 C7 C8 178.38(18) . . . . ?
C5 C6 C7 C8 -1.4(3) . . . . ?
C12 O3 C8 C9 -3.0(3) . . . . ?
C12 O3 C8 C7 177.66(18) . . . . ?
O2 C7 C8 O3 -2.0(3) . . . . ?
C6 C7 C8 O3 -179.93(18) . . . . ?
O2 C7 C8 C9 178.67(18) . . . . ?
C6 C7 C8 C9 0.7(3) . . . . ?
O3 C8 C9 C4 -178.61(19) . . . . ?
C7 C8 C9 C4 0.7(3) . . . . ?
C5 C4 C9 C8 -1.4(3) . . . . ?
C1 C4 C9 C8 178.59(18) . . . . ?
C2 N5 C13 C18 11.5(4) . . . . ?
C2 N5 C13 C14 -170.7(2) . . . . ?
N5 C13 C14 C15 -179.9(2) . . . . ?
C18 C13 C14 C15 -2.0(3) . . . . ?
C13 C14 C15 C16 -0.5(3) . . . . ?
C14 C15 C16 C17 2.5(4) . . . . ?
C14 C15 C16 O4 179.5(2) . . . . ?
C19 O4 C16 C17 -105.1(3) . . . . ?
C19 O4 C16 C15 77.9(3) . . . . ?
C15 C16 C17 C18 -2.0(4) . . . . ?
O4 C16 C17 C18 -179.0(2) . . . . ?
C16 C17 C18 C13 -0.5(4) . . . . ?
N5 C13 C18 C17 -179.8(2) . . . . ?
C14 C13 C18 C17 2.5(3) . . . . ?
C16 O4 C19 F3 46.7(4) . . . . ?
C16 O4 C19 F2 172.4(2) . . . . ?
C16 O4 C19 F1 -72.9(3) . . . . ?
